data_4510679
loop_
_publ_author_name
'He, Haiyan'
'Ma, Huiqing'
'Sun, Di'
'Zhang, Liangliang'
'Wang, Rongming'
'Sun, Daofeng'

_publ_section_title
;
 Porous Lanthanide--Organic Frameworks: Control over Interpenetration, Gas
 Adsorption, and Catalyst Properties
;
_journal_issue 7
_journal_name_full 'Crystal Growth &amp; Design'
_journal_page_first 3154
_journal_paper_doi 10.1021/cg400531j
_journal_volume 13
_journal_year 2013
_chemical_formula_sum 'C54 H42 N2 O28 Tm4'
_chemical_formula_weight 1842.62
_chemical_name_systematic
; 
 ? 
;
_space_group_IT_number 2
_symmetry_cell_setting triclinic
_symmetry_space_group_name_Hall '-P 1'
_symmetry_space_group_name_H-M 'P -1'
_atom_sites_solution_hydrogens geom
_atom_sites_solution_primary direct
_atom_sites_solution_secondary difmap
_audit_creation_method SHELXL-97
_cell_angle_alpha 98.035(2)
_cell_angle_beta 96.535(2)
_cell_angle_gamma 106.185(2)
_cell_formula_units_Z 2
_cell_length_a 10.8639(15)
_cell_length_b 18.667(3)
_cell_length_c 19.840(3)
_cell_measurement_temperature 273(2)
_cell_volume 3776.4(10)
_computing_structure_refinement 'SHELXL-97 (Sheldrick, 1997)'
_computing_structure_solution 'SHELXS-97 (Sheldrick, 1990)'
_diffrn_ambient_temperature 273(2)
_diffrn_measured_fraction_theta_full 0.990
_diffrn_measured_fraction_theta_max 0.990
_diffrn_radiation_monochromator graphite
_diffrn_radiation_source 'fine-focus sealed tube'
_diffrn_radiation_type MoK\a
_diffrn_radiation_wavelength 0.71073
_diffrn_reflns_av_R_equivalents 0.0493
_diffrn_reflns_av_sigmaI/netI 0.1163
_diffrn_reflns_limit_h_max 12
_diffrn_reflns_limit_h_min -12
_diffrn_reflns_limit_k_max 22
_diffrn_reflns_limit_k_min -19
_diffrn_reflns_limit_l_max 22
_diffrn_reflns_limit_l_min -23
_diffrn_reflns_number 18998
_diffrn_reflns_theta_full 25.00
_diffrn_reflns_theta_max 25.00
_diffrn_reflns_theta_min 1.05
_exptl_absorpt_coefficient_mu 4.724
_exptl_absorpt_correction_type multi-scan
_exptl_crystal_density_diffrn 1.620
_exptl_crystal_density_method 'not measured'
_exptl_crystal_F_000 1760
_refine_diff_density_max 1.205
_refine_diff_density_min -1.220
_refine_diff_density_rms 0.205
_refine_ls_extinction_method none
_refine_ls_goodness_of_fit_ref 0.860
_refine_ls_hydrogen_treatment mixed
_refine_ls_matrix_type full
_refine_ls_number_parameters 758
_refine_ls_number_reflns 13157
_refine_ls_number_restraints 0
_refine_ls_restrained_S_all 0.860
_refine_ls_R_factor_all 0.0893
_refine_ls_R_factor_gt 0.0493
_refine_ls_shift/su_max 0.107
_refine_ls_shift/su_mean 0.006
_refine_ls_structure_factor_coef Fsqd
_refine_ls_weighting_details 'calc w=1/[\s^2^(Fo^2^)+(0.0396P)^2^+0.0000P] where P=(Fo^2^+2Fc^2^)/3'
_refine_ls_weighting_scheme calc
_refine_ls_wR_factor_gt 0.1006
_refine_ls_wR_factor_ref 0.1137
_reflns_number_gt 7473
_reflns_number_total 13157
_reflns_threshold_expression >2sigma(I)
_cod_data_source_file cg400531j_si_002.cif
_cod_data_source_block p7
_cod_original_cell_volume 3776.3(9)
_cod_original_sg_symbol_H-M P-1
_cod_database_code 4510679

loop_
_symmetry_equiv_pos_as_xyz
'x, y, z'
'-x, -y, -z'

loop_
_atom_site_label
_atom_site_type_symbol
_atom_site_fract_x
_atom_site_fract_y
_atom_site_fract_z
_atom_site_U_iso_or_equiv
_atom_site_adp_type
_atom_site_occupancy
_atom_site_symmetry_multiplicity
_atom_site_calc_flag
_atom_site_refinement_flags
C49 C 0.940(3) 0.1247(17) 0.0715(18) 0.173(12) Uiso 1 1 d .
H49 H 1.0030 0.1112 0.0985 0.208 Uiso 1 1 calc R
C1 C 0.5515(11) -0.0034(7) 0.2491(6) 0.036(3) Uani 1 1 d .
C53 C 1.021(3) 0.386(2) -0.0480(19) 0.287(19) Uiso 1 1 d .
H53A H 0.9286 0.3737 -0.0616 0.431 Uiso 1 1 calc R
H53B H 1.0521 0.3491 -0.0736 0.431 Uiso 1 1 calc R
H53C H 1.0626 0.4354 -0.0571 0.431 Uiso 1 1 calc R
C2 C 0.4122(10) -0.0001(6) 0.2438(6) 0.031(3) Uani 1 1 d .
N2 N 0.967(3) 0.1221(17) 0.0016(17) 0.226(12) Uiso 1 1 d .
C52 C 0.9565(19) 0.3810(11) 0.0666(11) 0.098(6) Uiso 1 1 d .
H52 H 0.8762 0.3789 0.0429 0.118 Uiso 1 1 calc R
C3 C 0.3796(11) 0.0576(7) 0.2196(6) 0.043(3) Uani 1 1 d .
H3 H 0.4438 0.0956 0.2070 0.051 Uiso 1 1 calc R
C4 C 0.2563(10) 0.0615(6) 0.2132(6) 0.034(3) Uani 1 1 d .
H4 H 0.2361 0.1013 0.1957 0.040 Uiso 1 1 calc R
C5 C 0.1592(9) 0.0051(6) 0.2332(5) 0.024(3) Uani 1 1 d .
C54 C 1.179(2) 0.3895(15) 0.0601(13) 0.178(11) Uiso 1 1 d .
H54A H 1.2184 0.3611 0.0297 0.268 Uiso 1 1 calc R
H54B H 1.1719 0.3687 0.1016 0.268 Uiso 1 1 calc R
H54C H 1.2324 0.4415 0.0714 0.268 Uiso 1 1 calc R
C6 C 0.0237(11) 0.0097(8) 0.2294(6) 0.040(3) Uani 1 1 d .
C7 C 0.1938(10) -0.0535(7) 0.2576(7) 0.041(3) Uani 1 1 d .
H7 H 0.1314 -0.0912 0.2718 0.049 Uiso 1 1 calc R
C8 C 0.3151(11) -0.0570(7) 0.2611(7) 0.052(4) Uani 1 1 d .
H8 H 0.3350 -0.0983 0.2755 0.062 Uiso 1 1 calc R
C9 C 0.8639(11) 0.0782(7) 0.3653(6) 0.032(3) Uani 1 1 d .
C10 C 0.9090(10) 0.1112(6) 0.4405(6) 0.033(3) Uani 1 1 d .
C11 C 0.9520(12) 0.1889(7) 0.4611(6) 0.044(3) Uani 1 1 d .
H11 H 0.9469 0.2202 0.4289 0.053 Uiso 1 1 calc R
C12 C 1.0025(11) 0.2204(6) 0.5292(6) 0.038(3) Uani 1 1 d .
H12 H 1.0278 0.2727 0.5436 0.046 Uiso 1 1 calc R
C13 C 1.0151(10) 0.1729(6) 0.5759(5) 0.027(3) Uani 1 1 d .
C14 C 1.0863(10) 0.2062(6) 0.6494(6) 0.029(3) Uani 1 1 d .
C15 C 0.9620(11) 0.0952(6) 0.5558(6) 0.035(3) Uani 1 1 d .
H15 H 0.9599 0.0635 0.5882 0.042 Uiso 1 1 calc R
C16 C 0.9142(12) 0.0664(6) 0.4903(6) 0.045(4) Uani 1 1 d .
H16 H 0.8828 0.0139 0.4770 0.054 Uiso 1 1 calc R
C17 C 0.6618(11) 0.2160(7) 0.1346(6) 0.034(3) Uani 1 1 d .
C18 C 0.5642(11) 0.1790(6) 0.0710(6) 0.033(3) Uani 1 1 d .
C19 C 0.5321(15) 0.2197(7) 0.0222(8) 0.080(6) Uani 1 1 d .
H19 H 0.5667 0.2723 0.0316 0.095 Uiso 1 1 calc R
C20 C 0.4508(13) 0.1860(8) -0.0402(7) 0.066(5) Uani 1 1 d .
H20 H 0.4378 0.2147 -0.0735 0.079 Uiso 1 1 calc R
C21 C 0.3910(11) 0.1107(6) -0.0512(6) 0.035(3) Uani 1 1 d .
C22 C 0.3106(12) 0.0704(9) -0.1162(7) 0.048(4) Uani 1 1 d .
C23 C 0.4192(12) 0.0683(7) -0.0025(6) 0.046(3) Uani 1 1 d .
H23 H 0.3800 0.0161 -0.0109 0.055 Uiso 1 1 calc R
C24 C 0.5045(11) 0.1025(6) 0.0580(6) 0.037(3) Uani 1 1 d .
H24 H 0.5214 0.0732 0.0902 0.044 Uiso 1 1 calc R
C25 C 1.0143(10) 0.2910(6) 0.2416(6) 0.030(3) Uani 1 1 d .
C26 C 1.1570(10) 0.3277(6) 0.2470(6) 0.031(3) Uani 1 1 d .
C27 C 1.2135(10) 0.4024(6) 0.2780(6) 0.031(3) Uani 1 1 d .
H27 H 1.1638 0.4306 0.2974 0.038 Uiso 1 1 calc R
C28 C 1.3444(10) 0.4348(6) 0.2800(7) 0.039(3) Uani 1 1 d .
H28 H 1.3829 0.4851 0.3013 0.047 Uiso 1 1 calc R
C29 C 1.4202(9) 0.3944(7) 0.2509(6) 0.034(3) Uani 1 1 d .
C30 C 1.5661(11) 0.4371(8) 0.2560(6) 0.039(3) Uani 1 1 d .
C31 C 1.3649(10) 0.3196(6) 0.2218(7) 0.037(3) Uani 1 1 d .
H31 H 1.4158 0.2913 0.2041 0.045 Uiso 1 1 calc R
C32 C 1.2355(10) 0.2869(6) 0.2189(7) 0.041(3) Uani 1 1 d .
H32 H 1.1982 0.2364 0.1978 0.049 Uiso 1 1 calc R
C33 C 1.0193(10) 0.5836(8) 0.2170(6) 0.036(3) Uani 1 1 d .
C34 C 1.1568(10) 0.6151(6) 0.2065(6) 0.031(3) Uani 1 1 d .
C35 C 1.2123(10) 0.6946(7) 0.2120(7) 0.045(3) Uani 1 1 d .
H35 H 1.1602 0.7264 0.2163 0.054 Uiso 1 1 calc R
C36 C 1.3440(10) 0.7249(7) 0.2111(6) 0.041(3) Uani 1 1 d .
H36 H 1.3786 0.7763 0.2105 0.049 Uiso 1 1 calc R
C37 C 1.4231(10) 0.6792(6) 0.2110(6) 0.030(3) Uani 1 1 d .
C38 C 1.5681(10) 0.7126(6) 0.2222(5) 0.021(2) Uani 1 1 d .
C39 C 1.3701(10) 0.6017(6) 0.2040(6) 0.036(3) Uani 1 1 d .
H39 H 1.4230 0.5702 0.2010 0.044 Uiso 1 1 calc R
C40 C 1.2358(11) 0.5706(7) 0.2015(6) 0.038(3) Uani 1 1 d .
H40 H 1.2004 0.5183 0.1963 0.046 Uiso 1 1 calc R
C41 C 0.6844(10) 0.4910(7) 0.1145(6) 0.027(3) Uani 1 1 d .
C42 C 0.5899(10) 0.4952(7) 0.0544(6) 0.031(3) Uani 1 1 d .
C43 C 0.5409(10) 0.5576(6) 0.0560(6) 0.032(3) Uani 1 1 d .
H43 H 0.5678 0.5965 0.0942 0.039 Uiso 1 1 calc R
C44 C 0.5460(11) 0.4383(7) -0.0018(6) 0.041(3) Uani 1 1 d .
H44 H 0.5756 0.3960 -0.0034 0.049 Uiso 1 1 calc R
C45 C 0.8899(10) 0.5037(7) 0.3613(6) 0.030(3) Uani 1 1 d .
C46 C 0.9463(9) 0.5017(6) 0.4343(5) 0.020(2) Uani 1 1 d .
C47 C 0.9448(11) 0.5544(7) 0.4875(5) 0.038(3) Uani 1 1 d .
H47 H 0.9074 0.5922 0.4793 0.045 Uiso 1 1 calc R
C48 C 1.0014(11) 0.4462(6) 0.4447(5) 0.033(3) Uani 1 1 d .
H48 H 1.0034 0.4098 0.4081 0.040 Uiso 1 1 calc R
N1 N 1.0496(19) 0.3854(10) 0.0261(10) 0.130(6) Uiso 1 1 d .
O1 O 0.6319(7) 0.0525(5) 0.2394(5) 0.048(2) Uani 1 1 d .
O2 O 0.5700(7) -0.0625(5) 0.2622(6) 0.063(3) Uani 1 1 d .
O3 O -0.0008(7) 0.0654(5) 0.2089(5) 0.050(2) Uani 1 1 d .
O4 O -0.0584(7) -0.0430(6) 0.2462(5) 0.067(3) Uani 1 1 d .
O5 O 0.8715(7) 0.1213(5) 0.3216(4) 0.042(2) Uani 1 1 d .
O6 O 0.8168(10) 0.0072(5) 0.3491(4) 0.062(3) Uani 1 1 d .
O7 O 1.1087(7) 0.2756(4) 0.6670(4) 0.040(2) Uani 1 1 d .
O8 O 1.1165(7) 0.1619(4) 0.6853(4) 0.044(2) Uani 1 1 d .
O9 O 0.6936(7) 0.1751(4) 0.1717(4) 0.036(2) Uani 1 1 d .
O10 O 0.7031(8) 0.2870(4) 0.1466(4) 0.054(3) Uani 1 1 d .
O11 O 0.2861(10) 0.1103(6) -0.1590(5) 0.080(4) Uani 1 1 d .
O12 O 0.2660(8) 0.0005(5) -0.1275(4) 0.050(2) Uani 1 1 d .
O13 O 0.9772(7) 0.2211(4) 0.2351(5) 0.049(3) Uani 1 1 d .
O14 O 0.9428(6) 0.3329(4) 0.2473(4) 0.0294(19) Uani 1 1 d .
O15 O 1.6017(7) 0.5054(5) 0.2759(5) 0.050(3) Uani 1 1 d .
O16 O 1.6297(7) 0.3961(5) 0.2314(5) 0.050(3) Uani 1 1 d .
O17 O 0.9738(7) 0.5152(4) 0.2090(4) 0.039(2) Uani 1 1 d .
O18 O 0.9583(8) 0.6299(5) 0.2315(5) 0.052(3) Uani 1 1 d .
O19 O 1.6112(7) 0.7805(4) 0.2314(5) 0.053(3) Uani 1 1 d .
O20 O 1.6363(7) 0.6692(4) 0.2204(4) 0.036(2) Uani 1 1 d .
O21 O 0.7292(8) 0.4363(4) 0.1090(4) 0.042(2) Uani 1 1 d .
O22 O 0.7142(7) 0.5431(5) 0.1633(4) 0.039(2) Uani 1 1 d .
O23 O 0.8726(8) 0.4454(5) 0.3169(4) 0.045(2) Uani 1 1 d .
O24 O 0.8691(7) 0.5645(5) 0.3519(4) 0.044(2) Uani 1 1 d .
O25 O 0.8768(13) 0.1360(7) 0.0997(6) 0.104(5) Uani 1 1 d .
O26 O 1.6591(8) 0.6391(5) 0.3632(4) 0.051(2) Uani 1 1 d .
H26A H 1.6440 0.6027 0.3864 0.076 Uiso 1 1 d R
H26B H 1.7080 0.6799 0.3901 0.076 Uiso 1 1 d R
O27 O 1.6597(9) 0.8645(5) 0.3696(5) 0.065(3) Uani 1 1 d .
H27A H 1.7168 0.8571 0.3996 0.097 Uiso 1 1 d R
H27B H 1.6313 0.9000 0.3883 0.097 Uiso 1 1 d R
O30 O 0.9563(10) 0.3795(6) 0.1216(5) 0.074(3) Uani 1 1 d .
C51 C 1.071(3) 0.099(2) -0.036(2) 0.30(2) Uiso 1 1 d .
H51A H 1.1508 0.1395 -0.0252 0.443 Uiso 1 1 calc R
H51B H 1.0418 0.0879 -0.0848 0.443 Uiso 1 1 calc R
H51C H 1.0848 0.0545 -0.0210 0.443 Uiso 1 1 calc R
C50 C 0.863(3) 0.1330(19) -0.0296(17) 0.252(17) Uiso 1 1 d .
H50A H 0.8222 0.0916 -0.0671 0.378 Uiso 1 1 calc R
H50B H 0.8870 0.1796 -0.0470 0.378 Uiso 1 1 calc R
H50C H 0.8042 0.1358 0.0025 0.378 Uiso 1 1 calc R
Tm1 Tm 0.82337(4) 0.10802(3) 0.20515(2) 0.02093(13) Uani 1 1 d .
Tm2 Tm 0.82746(4) 0.40084(3) 0.20225(2) 0.01937(13) Uani 1 1 d .
Tm3 Tm 1.76366(4) 0.61027(3) 0.27155(2) 0.02054(13) Uani 1 1 d .
Tm4 Tm 1.75087(4) 0.89848(3) 0.27409(2) 0.02148(13) Uani 1 1 d .

loop_
_atom_site_aniso_label
_atom_site_aniso_U_11
_atom_site_aniso_U_22
_atom_site_aniso_U_33
_atom_site_aniso_U_23
_atom_site_aniso_U_13
_atom_site_aniso_U_12
C1 0.025(7) 0.040(8) 0.052(9) 0.014(7) 0.009(6) 0.021(6)
C2 0.017(6) 0.027(7) 0.057(9) 0.016(6) 0.010(6) 0.011(5)
C3 0.023(7) 0.052(9) 0.059(9) 0.024(7) 0.013(6) 0.011(6)
C4 0.031(7) 0.033(7) 0.050(8) 0.023(6) 0.007(6) 0.023(6)
C5 0.017(6) 0.044(7) 0.021(6) 0.012(5) 0.007(5) 0.019(5)
C6 0.030(8) 0.067(10) 0.021(7) 0.000(7) -0.011(6) 0.022(7)
C7 0.015(6) 0.034(8) 0.072(10) 0.022(7) 0.016(6) -0.005(6)
C8 0.028(7) 0.038(8) 0.094(12) 0.034(8) 0.001(7) 0.009(6)
C9 0.029(7) 0.038(8) 0.028(7) -0.005(6) -0.003(6) 0.016(6)
C10 0.032(7) 0.031(7) 0.025(7) -0.009(6) 0.003(6) 0.001(6)
C11 0.084(10) 0.033(7) 0.019(7) 0.010(6) 0.011(7) 0.018(7)
C12 0.052(8) 0.020(6) 0.030(7) -0.004(5) 0.000(6) 0.000(6)
C13 0.036(7) 0.030(7) 0.022(6) 0.008(5) 0.002(5) 0.018(6)
C14 0.019(6) 0.024(7) 0.036(7) 0.003(6) -0.003(5) -0.001(5)
C15 0.055(8) 0.016(6) 0.025(7) 0.001(5) -0.011(6) 0.005(6)
C16 0.073(10) 0.006(6) 0.048(9) 0.007(6) 0.004(7) -0.001(6)
C17 0.037(7) 0.027(7) 0.046(8) 0.010(6) -0.012(6) 0.027(6)
C18 0.045(8) 0.026(7) 0.026(7) -0.006(5) -0.010(6) 0.019(6)
C19 0.112(13) 0.016(7) 0.087(12) 0.024(8) -0.043(11) -0.001(8)
C20 0.072(11) 0.056(10) 0.046(9) 0.026(8) -0.040(8) -0.008(8)
C21 0.050(8) 0.021(6) 0.021(7) 0.002(5) -0.020(6) 0.001(6)
C22 0.032(8) 0.057(10) 0.039(9) 0.003(8) 0.000(7) -0.005(7)
C23 0.068(10) 0.018(7) 0.046(9) -0.006(6) -0.002(7) 0.012(7)
C24 0.052(8) 0.022(7) 0.031(7) 0.002(5) -0.019(6) 0.013(6)
C25 0.028(7) 0.024(7) 0.038(8) 0.014(6) 0.014(6) 0.002(6)
C26 0.028(7) 0.030(7) 0.045(8) 0.021(6) 0.007(6) 0.018(6)
C27 0.018(6) 0.015(6) 0.052(8) -0.004(6) -0.005(6) -0.001(5)
C28 0.025(7) 0.004(5) 0.079(10) 0.005(6) -0.001(6) -0.005(5)
C29 0.008(6) 0.043(8) 0.054(8) 0.013(7) 0.008(6) 0.011(5)
C30 0.019(7) 0.052(9) 0.038(8) 0.012(7) -0.008(6) 0.002(7)
C31 0.014(6) 0.019(6) 0.078(10) 0.011(6) 0.012(6) 0.000(5)
C32 0.025(7) 0.019(6) 0.066(9) 0.006(6) 0.008(6) -0.011(5)
C33 0.014(6) 0.055(9) 0.032(8) -0.003(7) -0.003(5) 0.008(6)
C34 0.026(7) 0.020(6) 0.033(7) 0.003(5) 0.003(5) -0.015(5)
C35 0.019(7) 0.048(8) 0.070(10) 0.008(7) 0.003(6) 0.015(6)
C36 0.012(6) 0.046(8) 0.062(9) 0.009(7) 0.021(6) -0.002(6)
C37 0.025(6) 0.024(6) 0.044(8) 0.010(6) 0.006(6) 0.007(5)
C38 0.018(6) 0.014(6) 0.027(6) -0.005(5) 0.003(5) 0.002(5)
C39 0.024(7) 0.024(7) 0.064(9) 0.016(6) 0.015(6) 0.005(5)
C40 0.035(8) 0.029(7) 0.050(9) 0.006(6) -0.001(6) 0.010(6)
C41 0.022(6) 0.036(7) 0.021(7) 0.011(6) -0.003(5) 0.007(6)
C42 0.026(7) 0.045(8) 0.024(7) 0.012(6) -0.012(5) 0.019(6)
C43 0.041(7) 0.027(7) 0.029(7) -0.005(5) -0.010(6) 0.022(6)
C44 0.055(9) 0.031(7) 0.035(8) 0.005(6) -0.009(7) 0.017(7)
C45 0.025(7) 0.039(8) 0.026(7) 0.004(6) 0.006(5) 0.011(6)
C46 0.020(6) 0.020(6) 0.017(6) -0.003(5) 0.000(5) 0.006(5)
C47 0.060(8) 0.035(7) 0.020(7) 0.005(6) -0.014(6) 0.025(7)
C48 0.052(8) 0.037(7) 0.019(6) 0.008(5) 0.004(6) 0.026(6)
O1 0.020(5) 0.053(6) 0.081(7) 0.026(5) 0.023(5) 0.015(4)
O2 0.016(5) 0.041(6) 0.139(10) 0.026(6) 0.008(5) 0.014(4)
O3 0.035(5) 0.056(6) 0.061(6) -0.006(5) -0.003(5) 0.028(5)
O4 0.019(5) 0.109(9) 0.084(8) 0.057(7) 0.020(5) 0.015(5)
O5 0.048(5) 0.037(5) 0.031(5) -0.005(4) 0.000(4) 0.005(4)
O6 0.101(8) 0.042(6) 0.033(5) -0.014(5) -0.010(5) 0.023(6)
O7 0.049(5) 0.026(5) 0.032(5) -0.008(4) -0.019(4) 0.006(4)
O8 0.055(6) 0.035(5) 0.038(5) 0.009(4) -0.016(4) 0.018(4)
O9 0.042(5) 0.023(4) 0.042(5) 0.000(4) -0.017(4) 0.020(4)
O10 0.074(7) 0.019(5) 0.054(6) -0.001(4) -0.038(5) 0.012(5)
O11 0.086(8) 0.084(8) 0.035(6) 0.014(6) -0.027(6) -0.016(7)
O12 0.044(6) 0.046(6) 0.043(6) -0.025(5) -0.015(4) 0.013(5)
O13 0.022(5) 0.018(5) 0.103(8) 0.017(5) 0.001(5) 0.000(4)
O14 0.025(4) 0.032(5) 0.032(5) 0.012(4) -0.001(4) 0.010(4)
O15 0.019(5) 0.039(6) 0.079(7) 0.001(5) 0.002(4) -0.008(4)
O16 0.029(5) 0.049(6) 0.078(7) 0.017(5) 0.030(5) 0.010(5)
O17 0.019(4) 0.023(5) 0.073(6) 0.021(4) 0.000(4) 0.001(4)
O18 0.035(5) 0.047(6) 0.067(7) -0.001(5) 0.021(5) 0.003(5)
O19 0.034(5) 0.019(5) 0.100(8) 0.007(5) 0.005(5) 0.005(4)
O20 0.023(4) 0.035(5) 0.048(5) 0.004(4) -0.007(4) 0.013(4)
O21 0.056(6) 0.023(5) 0.034(5) -0.004(4) -0.026(4) 0.008(4)
O22 0.035(5) 0.051(6) 0.026(5) -0.013(4) -0.010(4) 0.018(4)
O23 0.061(6) 0.050(6) 0.026(5) 0.006(4) 0.007(4) 0.022(5)
O24 0.049(5) 0.043(6) 0.040(5) 0.017(4) -0.016(4) 0.019(5)
O25 0.163(12) 0.120(11) 0.095(9) 0.059(8) 0.099(9) 0.099(10)
O26 0.067(6) 0.052(6) 0.042(5) 0.007(5) 0.027(5) 0.027(5)
O27 0.092(8) 0.075(7) 0.066(7) 0.052(6) 0.045(6) 0.055(6)
O30 0.115(9) 0.103(9) 0.040(6) 0.032(6) 0.044(6) 0.070(7)
Tm1 0.0202(3) 0.0176(3) 0.0253(3) 0.0048(2) 0.0019(2) 0.0065(2)
Tm2 0.0219(3) 0.0176(3) 0.0186(3) 0.0029(2) -0.0002(2) 0.0074(2)
Tm3 0.0207(3) 0.0181(3) 0.0217(3) 0.0011(2) -0.0018(2) 0.0073(2)
Tm4 0.0195(3) 0.0173(3) 0.0276(3) 0.0048(2) 0.0009(2) 0.0061(2)

loop_
_atom_type_symbol
_atom_type_description
_atom_type_scat_dispersion_real
_atom_type_scat_dispersion_imag
_atom_type_scat_source
C C 0.0033 0.0016 'International Tables Vol C Tables 4.2.6.8 and 6.1.1.4'
H H 0.0000 0.0000 'International Tables Vol C Tables 4.2.6.8 and 6.1.1.4'
N N 0.0061 0.0033 'International Tables Vol C Tables 4.2.6.8 and 6.1.1.4'
O O 0.0106 0.0060 'International Tables Vol C Tables 4.2.6.8 and 6.1.1.4'
Tm Tm -0.3139 5.2483 'International Tables Vol C Tables 4.2.6.8 and 6.1.1.4'

loop_
_geom_angle_atom_site_label_1
_geom_angle_atom_site_label_2
_geom_angle_atom_site_label_3
_geom_angle
_geom_angle_site_symmetry_1
_geom_angle_site_symmetry_3
O25 C49 N2 140(4) . .
O25 C49 C50 104(3) . .
N2 C49 C50 36.9(17) . .
O25 C49 H49 109.9 . .
N2 C49 H49 109.8 . .
C50 C49 H49 146.2 . .
O1 C1 O2 127.2(11) . .
O1 C1 C2 116.3(10) . .
O2 C1 C2 116.5(10) . .
N1 C53 H53A 109.4 . .
N1 C53 H53B 109.4 . .
H53A C53 H53B 109.5 . .
N1 C53 H53C 109.7 . .
H53A C53 H53C 109.5 . .
H53B C53 H53C 109.5 . .
C3 C2 C8 118.3(10) . .
C3 C2 C1 120.4(10) . .
C8 C2 C1 121.3(10) . .
C50 N2 C49 101(3) . .
C50 N2 C51 124(4) . .
C49 N2 C51 134(3) . .
O30 C52 N1 133(2) . .
O30 C52 H52 113.4 . .
N1 C52 H52 113.4 . .
C2 C3 C4 121.9(11) . .
C2 C3 H3 119.1 . .
C4 C3 H3 119.1 . .
C3 C4 C5 119.5(10) . .
C3 C4 H4 120.2 . .
C5 C4 H4 120.2 . .
C7 C5 C4 117.9(9) . .
C7 C5 C6 121.4(10) . .
C4 C5 C6 120.6(10) . .
N1 C54 H54A 109.5 . .
N1 C54 H54B 109.4 . .
H54A C54 H54B 109.5 . .
N1 C54 H54C 109.5 . .
H54A C54 H54C 109.5 . .
H54B C54 H54C 109.5 . .
O4 C6 O3 124.1(12) . .
O4 C6 C5 117.5(12) . .
O3 C6 C5 118.4(12) . .
C8 C7 C5 121.0(10) . .
C8 C7 H7 119.5 . .
C5 C7 H7 119.5 . .
C7 C8 C2 121.3(11) . .
C7 C8 H8 119.4 . .
C2 C8 H8 119.4 . .
O5 C9 O6 122.7(11) . .
O5 C9 C10 119.9(11) . .
O6 C9 C10 117.5(11) . .
C11 C10 C16 118.3(11) . .
C11 C10 C9 119.3(11) . .
C16 C10 C9 122.3(11) . .
C10 C11 C12 120.2(11) . .
C10 C11 H11 119.9 . .
C12 C11 H11 119.9 . .
C13 C12 C11 119.1(11) . .
C13 C12 H12 120.5 . .
C11 C12 H12 120.5 . .
C15 C13 C12 119.8(10) . .
C15 C13 C14 119.9(10) . .
C12 C13 C14 120.2(10) . .
O7 C14 O8 126.7(11) . .
O7 C14 C13 115.5(10) . .
O8 C14 C13 117.8(10) . .
C16 C15 C13 119.4(11) . .
C16 C15 H15 120.3 . .
C13 C15 H15 120.3 . .
C15 C16 C10 122.6(11) . .
C15 C16 H16 118.7 . .
C10 C16 H16 118.7 . .
O9 C17 O10 124.8(11) . .
O9 C17 C18 117.8(10) . .
O10 C17 C18 117.4(10) . .
C24 C18 C19 117.0(11) . .
C24 C18 C17 120.9(10) . .
C19 C18 C17 122.1(11) . .
C18 C19 C20 123.3(12) . .
C18 C19 H19 118.4 . .
C20 C19 H19 118.4 . .
C21 C20 C19 118.5(12) . .
C21 C20 H20 120.8 . .
C19 C20 H20 120.8 . .
C20 C21 C23 119.6(11) . .
C20 C21 C22 122.0(11) . .
C23 C21 C22 117.9(11) . .
O12 C22 O11 122.4(13) . .
O12 C22 C21 121.0(13) . .
O11 C22 C21 116.5(13) . .
C24 C23 C21 121.0(11) . .
C24 C23 H23 119.5 . .
C21 C23 H23 119.5 . .
C18 C24 C23 120.5(11) . .
C18 C24 H24 119.8 . .
C23 C24 H24 119.8 . .
O13 C25 O14 125.1(10) . .
O13 C25 C26 116.8(10) . .
O14 C25 C26 118.0(10) . .
C27 C26 C32 118.7(10) . .
C27 C26 C25 120.9(11) . .
C32 C26 C25 120.3(11) . .
C28 C27 C26 119.2(11) . .
C28 C27 H27 120.4 . .
C26 C27 H27 120.4 . .
C27 C28 C29 121.6(10) . .
C27 C28 H28 119.2 . .
C29 C28 H28 119.2 . .
C31 C29 C28 119.4(10) . .
C31 C29 C30 123.8(11) . .
C28 C29 C30 116.8(11) . .
O15 C30 O16 128.3(12) . .
O15 C30 C29 117.9(12) . .
O16 C30 C29 113.3(12) . .
C32 C31 C29 119.8(11) . .
C32 C31 H31 120.1 . .
C29 C31 H31 120.1 . .
C31 C32 C26 121.3(11) . .
C31 C32 H32 119.3 . .
C26 C32 H32 119.3 . .
O17 C33 O18 124.7(11) . .
O17 C33 C34 118.1(12) . .
O18 C33 C34 117.2(12) . .
C40 C34 C35 118.3(10) . .
C40 C34 C33 120.9(11) . .
C35 C34 C33 120.1(11) . .
C36 C35 C34 120.3(12) . .
C36 C35 H35 119.9 . .
C34 C35 H35 119.9 . .
C37 C36 C35 120.0(12) . .
C37 C36 H36 120.0 . .
C35 C36 H36 120.0 . .
C36 C37 C39 120.1(11) . .
C36 C37 C38 120.7(10) . .
C39 C37 C38 119.1(10) . .
O19 C38 O20 123.8(10) . .
O19 C38 C37 117.4(10) . .
O20 C38 C37 118.8(9) . .
C37 C39 C40 119.6(11) . .
C37 C39 H39 120.2 . .
C40 C39 H39 120.2 . .
C34 C40 C39 121.4(11) . .
C34 C40 H40 119.3 . .
C39 C40 H40 119.3 . .
O22 C41 O21 125.4(10) . .
O22 C41 C42 116.9(11) . .
O21 C41 C42 117.6(11) . .
C44 C42 C43 118.0(10) . .
C44 C42 C41 121.7(11) . .
C43 C42 C41 120.3(11) . .
C44 C43 C42 120.8(10) 2_665 .
C44 C43 H43 119.6 2_665 .
C42 C43 H43 119.6 . .
C42 C44 C43 121.3(11) . 2_665
C42 C44 H44 119.4 . .
C43 C44 H44 119.4 2_665 .
O24 C45 O23 127.3(11) . .
O24 C45 C46 115.9(10) . .
O23 C45 C46 116.7(10) . .
C47 C46 C48 120.5(10) . .
C47 C46 C45 120.9(10) . .
C48 C46 C45 118.5(10) . .
C46 C47 C48 121.4(10) . 2_766
C46 C47 H47 119.3 . .
C48 C47 H47 119.3 2_766 .
C46 C48 C47 118.0(10) . 2_766
C46 C48 H48 121.0 . .
C47 C48 H48 121.0 2_766 .
C52 N1 C54 116(2) . .
C52 N1 C53 121(2) . .
C54 N1 C53 122(2) . .
C1 O1 Tm1 150.7(8) . .
C1 O2 Tm4 132.7(8) . 1_445
C6 O3 Tm1 133.3(8) . 1_455
C6 O4 Tm4 156.1(9) . 1_345
C9 O5 Tm1 136.8(8) . .
C9 O6 Tm4 153.3(9) . 1_445
C14 O7 Tm3 150.7(8) . 2_866
C14 O8 Tm4 153.5(8) . 2_866
C17 O9 Tm1 151.9(8) . .
C17 O10 Tm2 156.0(8) . .
C22 O11 Tm4 138.1(11) . 2_765
C22 O12 Tm1 148.3(9) . 2_655
C25 O13 Tm1 152.3(8) . .
C25 O14 Tm2 151.0(7) . .
C30 O15 Tm3 141.1(9) . .
C30 O16 Tm2 142.3(8) . 1_655
C33 O17 Tm2 159.6(8) . .
C33 O18 Tm3 128.9(8) . 1_455
C38 O19 Tm4 158.6(8) . .
C38 O20 Tm3 152.0(8) . .
C41 O21 Tm2 122.8(7) . .
C41 O22 Tm3 162.5(8) . 1_455
C45 O23 Tm2 143.0(8) . .
C45 O24 Tm3 139.7(8) . 1_455
C49 O25 Tm1 133(2) . .
Tm3 O26 H26A 110.4 . .
Tm3 O26 H26B 109.3 . .
H26A O26 H26B 108.8 . .
Tm4 O27 H27A 110.4 . .
Tm4 O27 H27B 109.9 . .
H27A O27 H27B 108.9 . .
C52 O30 Tm2 137.0(14) . .
N2 C51 H51A 109.5 . .
N2 C51 H51B 109.5 . .
H51A C51 H51B 109.5 . .
N2 C51 H51C 109.5 . .
H51A C51 H51C 109.5 . .
H51B C51 H51C 109.5 . .
N2 C50 C49 42(2) . .
N2 C50 H50A 109.6 . .
C49 C50 H50A 126.5 . .
N2 C50 H50B 109.5 . .
C49 C50 H50B 122.0 . .
H50A C50 H50B 109.5 . .
N2 C50 H50C 109.4 . .
C49 C50 H50C 67.6 . .
H50A C50 H50C 109.5 . .
H50B C50 H50C 109.5 . .
O9 Tm1 O13 84.8(3) . .
O9 Tm1 O12 99.6(3) . 2_655
O13 Tm1 O12 148.1(3) . 2_655
O9 Tm1 O3 156.7(3) . 1_655
O13 Tm1 O3 82.0(3) . 1_655
O12 Tm1 O3 82.1(3) 2_655 1_655
O9 Tm1 O1 75.9(3) . .
O13 Tm1 O1 135.6(3) . .
O12 Tm1 O1 75.4(3) 2_655 .
O3 Tm1 O1 126.4(3) 1_655 .
O9 Tm1 O5 113.4(3) . .
O13 Tm1 O5 76.8(3) . .
O12 Tm1 O5 127.9(3) 2_655 .
O3 Tm1 O5 82.1(3) 1_655 .
O1 Tm1 O5 75.0(3) . .
O9 Tm1 O25 74.9(4) . .
O13 Tm1 O25 77.0(4) . .
O12 Tm1 O25 73.9(4) 2_655 .
O3 Tm1 O25 83.4(4) 1_655 .
O1 Tm1 O25 132.8(4) . .
O5 Tm1 O25 151.5(4) . .
O14 Tm2 O10 82.5(3) . .
O14 Tm2 O17 103.9(3) . .
O10 Tm2 O17 153.6(3) . .
O14 Tm2 O23 73.7(3) . .
O10 Tm2 O23 128.4(3) . .
O17 Tm2 O23 77.7(3) . .
O14 Tm2 O16 120.3(3) . 1_455
O10 Tm2 O16 77.2(3) . 1_455
O17 Tm2 O16 118.7(3) . 1_455
O23 Tm2 O16 76.7(3) . 1_455
O14 Tm2 O21 151.3(3) . .
O10 Tm2 O21 80.7(3) . .
O17 Tm2 O21 82.3(3) . .
O23 Tm2 O21 134.5(3) . .
O16 Tm2 O21 78.1(3) 1_455 .
O14 Tm2 O30 75.1(3) . .
O10 Tm2 O30 81.1(4) . .
O17 Tm2 O30 76.0(3) . .
O23 Tm2 O30 132.4(3) . .
O16 Tm2 O30 150.9(4) 1_455 .
O21 Tm2 O30 79.4(3) . .
O20 Tm3 O22 78.8(3) . 1_655
O20 Tm3 O15 95.7(3) . .
O22 Tm3 O15 75.1(3) 1_655 .
O20 Tm3 O24 162.3(3) . 1_655
O22 Tm3 O24 116.8(3) 1_655 1_655
O15 Tm3 O24 81.5(3) . 1_655
O20 Tm3 O7 89.4(3) . 2_866
O22 Tm3 O7 140.5(3) 1_655 2_866
O15 Tm3 O7 144.1(3) . 2_866
O24 Tm3 O7 83.1(3) 1_655 2_866
O20 Tm3 O18 112.1(3) . 1_655
O22 Tm3 O18 74.9(3) 1_655 1_655
O15 Tm3 O18 133.6(3) . 1_655
O24 Tm3 O18 81.4(3) 1_655 1_655
O7 Tm3 O18 75.0(3) 2_866 1_655
O20 Tm3 O26 80.9(3) . .
O22 Tm3 O26 139.2(3) 1_655 .
O15 Tm3 O26 72.1(3) . .
O24 Tm3 O26 81.7(3) 1_655 .
O7 Tm3 O26 73.7(3) 2_866 .
O18 Tm3 O26 145.9(3) 1_655 .
O8 Tm4 O6 101.2(3) 2_866 1_665
O8 Tm4 O4 75.8(3) 2_866 1_765
O6 Tm4 O4 77.0(4) 1_665 1_765
O8 Tm4 O11 116.6(4) 2_866 2_765
O6 Tm4 O11 124.3(4) 1_665 2_765
O4 Tm4 O11 74.7(3) 1_765 2_765
O8 Tm4 O2 157.5(3) 2_866 1_665
O6 Tm4 O2 79.1(3) 1_665 1_665
O4 Tm4 O2 125.4(3) 1_765 1_665
O11 Tm4 O2 79.8(4) 2_765 1_665
O8 Tm4 O19 85.3(3) 2_866 .
O6 Tm4 O19 152.5(4) 1_665 .
O4 Tm4 O19 130.3(4) 1_765 .
O11 Tm4 O19 73.7(3) 2_765 .
O2 Tm4 O19 84.9(3) 1_665 .
O8 Tm4 O27 79.8(3) 2_866 .
O6 Tm4 O27 77.5(3) 1_665 .
O4 Tm4 O27 140.2(3) 1_765 .
O11 Tm4 O27 145.0(3) 2_765 .
O2 Tm4 O27 78.3(3) 1_665 .
O19 Tm4 O27 77.4(3) . .

loop_
_geom_bond_atom_site_label_1
_geom_bond_atom_site_label_2
_geom_bond_distance
_geom_bond_site_symmetry_2
C49 O25 0.98(3) .
C49 N2 1.45(3) .
C49 C50 2.13(5) .
C49 H49 0.9300 .
C1 O1 1.214(13) .
C1 O2 1.232(13) .
C1 C2 1.524(14) .
C53 N1 1.47(3) .
C53 H53A 0.9600 .
C53 H53B 0.9600 .
C53 H53C 0.9600 .
C2 C3 1.354(14) .
C2 C8 1.384(14) .
N2 C50 1.30(3) .
N2 C51 1.55(4) .
C52 O30 1.10(2) .
C52 N1 1.35(2) .
C52 H52 0.9300 .
C3 C4 1.355(14) .
C3 H3 0.9300 .
C4 C5 1.404(14) .
C4 H4 0.9300 .
C5 C7 1.382(14) .
C5 C6 1.493(14) .
C54 N1 1.47(2) .
C54 H54A 0.9600 .
C54 H54B 0.9600 .
C54 H54C 0.9600 .
C6 O4 1.243(14) .
C6 O3 1.251(14) .
C7 C8 1.331(15) .
C7 H7 0.9300 .
C8 H8 0.9300 .
C9 O5 1.259(13) .
C9 O6 1.259(13) .
C9 C10 1.502(15) .
C10 C11 1.378(15) .
C10 C16 1.387(15) .
C11 C12 1.379(15) .
C11 H11 0.9300 .
C12 C13 1.391(14) .
C12 H12 0.9300 .
C13 C15 1.385(14) .
C13 C14 1.528(15) .
C14 O7 1.240(13) .
C14 O8 1.250(12) .
C15 C16 1.321(15) .
C15 H15 0.9300 .
C16 H16 0.9300 .
C17 O9 1.219(11) .
C17 O10 1.254(13) .
C17 C18 1.496(15) .
C18 C24 1.368(14) .
C18 C19 1.384(15) .
C19 C20 1.390(17) .
C19 H19 0.9300 .
C20 C21 1.348(16) .
C20 H20 0.9300 .
C21 C23 1.392(15) .
C21 C22 1.449(16) .
C22 O12 1.237(15) .
C22 O11 1.257(15) .
C23 C24 1.383(15) .
C23 H23 0.9300 .
C24 H24 0.9300 .
C25 O13 1.236(12) .
C25 O14 1.251(13) .
C25 C26 1.494(14) .
C26 C27 1.377(15) .
C26 C32 1.404(15) .
C27 C28 1.375(13) .
C27 H27 0.9300 .
C28 C29 1.382(15) .
C28 H28 0.9300 .
C29 C31 1.368(15) .
C29 C30 1.548(14) .
C30 O15 1.217(15) .
C30 O16 1.252(15) .
C31 C32 1.359(13) .
C31 H31 0.9300 .
C32 H32 0.9300 .
C33 O17 1.214(14) .
C33 O18 1.251(14) .
C33 C34 1.495(14) .
C34 C40 1.354(15) .
C34 C35 1.420(15) .
C35 C36 1.387(13) .
C35 H35 0.9300 .
C36 C37 1.370(15) .
C36 H36 0.9300 .
C37 C39 1.380(14) .
C37 C38 1.502(14) .
C38 O19 1.202(12) .
C38 O20 1.240(12) .
C39 C40 1.404(14) .
C39 H39 0.9300 .
C40 H40 0.9300 .
C41 O22 1.216(13) .
C41 O21 1.244(13) .
C41 C42 1.508(14) .
C42 C44 1.365(15) .
C42 C43 1.408(14) .
C43 C44 1.373(14) 2_665
C43 H43 0.9300 .
C44 C43 1.373(14) 2_665
C44 H44 0.9300 .
C45 O24 1.251(13) .
C45 O23 1.257(13) .
C45 C46 1.517(14) .
C46 C47 1.343(14) .
C46 C48 1.360(14) .
C47 C48 1.408(14) 2_766
C47 H47 0.9300 .
C48 C47 1.408(14) 2_766
C48 H48 0.9300 .
O1 Tm1 2.276(7) .
O2 Tm4 2.278(8) 1_445
O3 Tm1 2.262(8) 1_455
O4 Tm4 2.227(8) 1_345
O5 Tm1 2.272(8) .
O6 Tm4 2.224(8) 1_445
O7 Tm3 2.278(7) 2_866
O8 Tm4 2.211(8) 2_866
O9 Tm1 2.237(7) .
O10 Tm2 2.227(8) .
O11 Tm4 2.248(9) 2_765
O12 Tm1 2.260(8) 2_655
O13 Tm1 2.250(7) .
O14 Tm2 2.219(7) .
O15 Tm3 2.257(8) .
O16 Tm2 2.269(7) 1_655
O17 Tm2 2.254(7) .
O18 Tm3 2.295(8) 1_455
O19 Tm4 2.279(8) .
O20 Tm3 2.235(7) .
O21 Tm2 2.300(7) .
O22 Tm3 2.255(8) 1_455
O23 Tm2 2.257(8) .
O24 Tm3 2.257(7) 1_455
O25 Tm1 2.324(10) .
O26 Tm3 2.329(7) .
O26 H26A 0.8624 .
O26 H26B 0.8617 .
O27 Tm4 2.321(8) .
O27 H27A 0.8629 .
O27 H27B 0.8625 .
O30 Tm2 2.307(9) .
C51 H51A 0.9600 .
C51 H51B 0.9600 .
C51 H51C 0.9600 .
C50 H50A 0.9600 .
C50 H50B 0.9600 .
C50 H50C 0.9600 .
Tm1 O12 2.260(8) 2_655
Tm1 O3 2.262(8) 1_655
Tm2 O16 2.269(8) 1_455
Tm3 O22 2.255(8) 1_655
Tm3 O24 2.257(7) 1_655
Tm3 O7 2.278(7) 2_866
Tm3 O18 2.295(8) 1_655
Tm4 O8 2.211(8) 2_866
Tm4 O6 2.224(8) 1_665
Tm4 O4 2.227(8) 1_765
Tm4 O11 2.248(9) 2_765
Tm4 O2 2.278(8) 1_665
